data_2311945
loop_
_publ_author_name
'Fabijani\'c, Ivana'
'Matkovi\'c-\<Calogovi\'c, Dubravka'
'Pilepi\'c, Viktor'
'Sankovi\'c, Kre\<simir'

_publ_section_title
;
 Structural and computational analysis of intermolecular interactions in a
 new 2-thiouracil polymorph.
;
_journal_coeditor_code KU3205
_journal_issue 'Pt 12'
_journal_name_full 'Acta crystallographica. Section C, Structural chemistry'
_journal_page_first 1078
_journal_page_last 1086
_journal_paper_doi 10.1107/S205322961701542X
_journal_volume 73
_journal_year 2017
_chemical_formula_iupac 'C4 H4 N2 O S'
_chemical_formula_moiety 'C4 H4 N2 O S'
_chemical_formula_sum 'C4 H4 N2 O S'
_chemical_formula_weight 128.15
_chemical_name_common 2-thiouracil
_chemical_name_systematic
;
2-Thiouracil
;
_space_group_crystal_system monoclinic
_space_group_IT_number 14
_space_group_name_Hall '-P 2ybc'
_space_group_name_H-M_alt 'P 1 21/c 1'
_atom_sites_solution_hydrogens geom
_audit_creation_method SHELXL-2014/7
_cell_angle_alpha 90
_cell_angle_beta 93.740(3)
_cell_angle_gamma 90
_cell_formula_units_Z 4
_cell_length_a 4.1043(2)
_cell_length_b 11.0458(4)
_cell_length_c 12.0465(4)
_cell_measurement_reflns_used 1185
_cell_measurement_temperature 298(2)
_cell_measurement_theta_max 32.0430
_cell_measurement_theta_min 5.4150
_cell_volume 544.97(4)
_computing_cell_refinement
;
CrysAlis PRO (Agilent, 2014)
;
_computing_data_collection
;
CrysAlis PRO (Agilent, 2014)
;
_computing_data_reduction
;
CrysAlis PRO (Agilent, 2014)
;
_computing_molecular_graphics
;
Mercury (Macrae at al., 2008) and
ORTEP-3 (Farrugia, 2012)
;
_computing_publication_material
;
SHELXL2014 (Sheldrick, 2015)
;
_computing_structure_refinement
;
SHELXL2014 (Sheldrick, 2015)
;
_computing_structure_solution
;
SHELXS97 (Sheldrick, 2008)
;
_diffrn_ambient_temperature 298(2)
_diffrn_detector_area_resol_mean 16.3426
_diffrn_measured_fraction_theta_full 0.986
_diffrn_measured_fraction_theta_max 0.989
_diffrn_measurement_device_type 'Agilent Xcalibur Sapphire3'
_diffrn_measurement_method '\w scans'
_diffrn_radiation_type MoK\a
_diffrn_radiation_wavelength 0.71073
_diffrn_reflns_av_R_equivalents 0.0160
_diffrn_reflns_limit_h_max 5
_diffrn_reflns_limit_h_min -4
_diffrn_reflns_limit_k_max 13
_diffrn_reflns_limit_k_min -14
_diffrn_reflns_limit_l_max 12
_diffrn_reflns_limit_l_min -16
_diffrn_reflns_number 2639
_diffrn_reflns_theta_full 25.242
_diffrn_reflns_theta_max 28.496
_diffrn_reflns_theta_min 4.978
_exptl_absorpt_coefficient_mu 0.479
_exptl_absorpt_correction_T_max 1.00000
_exptl_absorpt_correction_T_min 0.98451
_exptl_absorpt_correction_type multi-scan
_exptl_absorpt_process_details
;
(CrysAlis PRO; Agilent, 2014)
;
_exptl_crystal_colour colourless
_exptl_crystal_density_diffrn 1.562
_exptl_crystal_description prismatic
_exptl_crystal_F_000 264
_exptl_crystal_size_max 0.42
_exptl_crystal_size_mid 0.16
_exptl_crystal_size_min 0.12
_refine_diff_density_max 0.239
_refine_diff_density_min -0.241
_refine_ls_extinction_method none
_refine_ls_goodness_of_fit_ref 1.049
_refine_ls_hydrogen_treatment constr
_refine_ls_matrix_type full
_refine_ls_number_parameters 73
_refine_ls_number_reflns 1367
_refine_ls_number_restraints 0
_refine_ls_restrained_S_all 1.049
_refine_ls_R_factor_all 0.0364
_refine_ls_R_factor_gt 0.0297
_refine_ls_shift/su_max 0.001
_refine_ls_shift/su_mean 0.000
_refine_ls_structure_factor_coef Fsqd
_refine_ls_weighting_details 'w=1/[\s^2^(Fo^2^)+(0.0426P)^2^+0.0147P] where P=(Fo^2^+2Fc^2^)/3'
_refine_ls_weighting_scheme calc
_refine_ls_wR_factor_gt 0.0755
_refine_ls_wR_factor_ref 0.0807
_reflns_number_gt 1169
_reflns_number_total 1367
_reflns_threshold_expression 'I > 2\s(I)'
_cod_data_source_file ku3205sup1.cif
_cod_data_source_block I
_cod_original_sg_symbol_H-M 'P 21/c'
_cod_database_code 2311945
_shelx_space_group_comment
;
The symmetry employed for this shelxl refinement is uniquely defined
by the following loop, which should always be used as a source of
symmetry information in preference to the above space-group names.
They are only intended as comments.
;

loop_
_space_group_symop_operation_xyz
'x, y, z'
'-x, y+1/2, -z+1/2'
'-x, -y, -z'
'x, -y-1/2, z-1/2'

loop_
_atom_site_type_symbol
_atom_site_label
_atom_site_fract_x
_atom_site_fract_y
_atom_site_fract_z
_atom_site_U_iso_or_equiv
_atom_site_adp_type
_atom_site_calc_flag
_atom_site_occupancy
C C2 0.1455(3) 0.15324(11) 0.72131(10) 0.0273(3) Uani d 1
C C4 0.2895(3) 0.15650(11) 0.52702(10) 0.0305(3) Uani d 1
C C5 0.4587(3) 0.26792(12) 0.54972(11) 0.0345(3) Uani d 1
H H5 0.5709 0.3058 0.4948 0.041 Uiso calc 1
C C6 0.4529(3) 0.31692(12) 0.65168(10) 0.0335(3) Uani d 1
H H6 0.5600 0.3899 0.6664 0.040 Uiso calc 1
N N1 0.2937(3) 0.26216(9) 0.73413(8) 0.0317(3) Uani d 1
H H1 0.2873 0.2986 0.7971 0.038 Uiso calc 1
N N3 0.1503(3) 0.10482(9) 0.61723(8) 0.0297(2) Uani d 1
H H3 0.0578 0.0355 0.6067 0.036 Uiso calc 1
O O1 0.2582(3) 0.10499(9) 0.43524(8) 0.0415(3) Uani d 1
S S1 -0.03220(9) 0.08280(3) 0.82379(3) 0.03738(14) Uani d 1

loop_
_atom_site_aniso_label
_atom_site_aniso_U_11
_atom_site_aniso_U_22
_atom_site_aniso_U_33
_atom_site_aniso_U_12
_atom_site_aniso_U_13
_atom_site_aniso_U_23
C2 0.0299(6) 0.0275(6) 0.0243(6) 0.0053(5) 0.0013(4) -0.0009(4)
C4 0.0403(7) 0.0276(6) 0.0236(6) 0.0035(6) 0.0031(5) 0.0016(4)
C5 0.0416(8) 0.0322(7) 0.0301(6) -0.0035(6) 0.0053(5) 0.0031(5)
C6 0.0381(7) 0.0261(6) 0.0361(7) -0.0027(6) 0.0005(5) -0.0005(5)
N1 0.0420(6) 0.0279(5) 0.0254(5) 0.0018(5) 0.0021(4) -0.0056(4)
N3 0.0401(6) 0.0251(5) 0.0240(5) -0.0014(5) 0.0035(4) -0.0017(4)
O1 0.0680(7) 0.0342(5) 0.0226(5) -0.0058(5) 0.0066(4) -0.0014(3)
S1 0.0456(2) 0.0394(2) 0.0283(2) -0.00086(15) 0.01149(15) 0.00031(12)

loop_
_atom_type_symbol
_atom_type_description
_atom_type_scat_dispersion_real
_atom_type_scat_dispersion_imag
_atom_type_scat_source
C C 0.0033 0.0016 'International Tables Vol C Tables 4.2.6.8 and 6.1.1.4'
H H 0.0000 0.0000 'International Tables Vol C Tables 4.2.6.8 and 6.1.1.4'
N N 0.0061 0.0033 'International Tables Vol C Tables 4.2.6.8 and 6.1.1.4'
O O 0.0106 0.0060 'International Tables Vol C Tables 4.2.6.8 and 6.1.1.4'
S S 0.1246 0.1234 'International Tables Vol C Tables 4.2.6.8 and 6.1.1.4'

loop_
_geom_angle_atom_site_label_1
_geom_angle_atom_site_label_2
_geom_angle_atom_site_label_3
_geom_angle
N1 C2 N3 114.86(11)
N1 C2 S1 123.09(9)
N3 C2 S1 122.06(10)
O1 C4 N3 119.06(12)
O1 C4 C5 125.78(12)
N3 C4 C5 115.15(11)
C6 C5 C4 118.93(12)
C6 C5 H5 120.5
C4 C5 H5 120.5
C5 C6 N1 121.62(12)
C5 C6 H6 119.2
N1 C6 H6 119.2
C2 N1 C6 122.96(11)
C2 N1 H1 118.5
C6 N1 H1 118.5
C2 N3 C4 126.26(11)
C2 N3 H3 116.9
C4 N3 H3 116.9

loop_
_geom_bond_atom_site_label_1
_geom_bond_atom_site_label_2
_geom_bond_distance
C2 N1 1.3524(16)
C2 N3 1.3645(15)
C2 S1 1.6670(12)
C4 O1 1.2427(15)
C4 N3 1.3836(16)
C4 C5 1.4307(18)
C5 C6 1.3439(18)
C5 H5 0.9300
C6 N1 1.3654(16)
C6 H6 0.9300
N1 H1 0.8600
N3 H3 0.8600

loop_
_geom_hbond_atom_site_label_D
_geom_hbond_atom_site_label_H
_geom_hbond_atom_site_label_A
_geom_hbond_site_symmetry_A
_geom_hbond_distance_DH
_geom_hbond_distance_HA
_geom_hbond_distance_DA
_geom_hbond_angle_DHA
_geom_hbond_publ_flag
N1 H1 O1 4_566 0.86 1.99 2.8443(14) 175 no
N3 H3 O1 3_565 0.86 2.06 2.9057(15) 166 no
C5 H5 S1 4_665 0.86 2.97 3.9031(14) 176 no
C6 H6 S1 2_545 0.86 2.88 3.7780(14) 163 no

loop_
_geom_torsion_atom_site_label_1
_geom_torsion_atom_site_label_2
_geom_torsion_atom_site_label_3
_geom_torsion_atom_site_label_4
_geom_torsion
O1 C4 C5 C6 175.47(14)
N3 C4 C5 C6 -4.11(18)
C4 C5 C6 N1 0.9(2)
N3 C2 N1 C6 -3.66(18)
S1 C2 N1 C6 176.68(10)
C5 C6 N1 C2 3.3(2)
N1 C2 N3 C4 -0.03(19)
S1 C2 N3 C4 179.64(10)
O1 C4 N3 C2 -175.79(11)
C5 C4 N3 C2 3.8(2)
